data_7012363
loop_
_publ_author_name
'Brown, Michael D.'
'Levason, William'
'Murray, David C.'
'Popham, Michael C.'
'Reid, Gillian'
'Webster, Michael'

_publ_section_title
;
 Primary and secondary coordination of crown ethers to scandium(iii).
 Synthesis, properties and structures of the reaction products of
 ScCl3(thf)3, ScCl3&#x00B7;6H2O and Sc(NO3)3&#x00B7;5H2O with crown
 ethers
;
_journal_issue 5
_journal_name_full 'Dalton Transactions'
_journal_page_first 857
_journal_paper_doi 10.1039/b210458j
_journal_year 2003
_chemical_formula_moiety 'H4 N3 O11 Sc, (C8 H16 O4)2'
_chemical_formula_sum 'C16 H36 N3 O19 Sc'
_chemical_formula_weight 619.44
_chemical_name_systematic
; 
tris(O,O'-nitrato)diaquascandium(III)bis(1,4,7,10-tetraoxacyclododecane) 
;
_space_group_IT_number 18
_symmetry_cell_setting orthorhombic
_symmetry_Int_Tables_number 18
_symmetry_space_group_name_Hall 'P 2 2ab'
_symmetry_space_group_name_H-M 'P 21 21 2'
_atom_sites_solution_hydrogens geom
_atom_sites_solution_primary direct
_atom_sites_solution_secondary difmap
_audit_creation_method 'SHELXL-97 + template + hand edit'
_cell_angle_alpha 90.00
_cell_angle_beta 90.00
_cell_angle_gamma 90.00
_cell_formula_units_Z 2
_cell_length_a 11.6362(15)
_cell_length_b 13.432(3)
_cell_length_c 8.7311(10)
_cell_measurement_reflns_used 4106
_cell_measurement_temperature 120(2)
_cell_measurement_theta_max 27.48
_cell_measurement_theta_min 2.91
_cell_volume 1364.6(4)
_computing_structure_refinement 'SHELXL-97 (Sheldrick, 1997)'
_computing_structure_solution 'SHELXS-97 (Sheldrick, 1997)'
_diffrn_ambient_temperature 120(2)
_diffrn_measured_fraction_theta_full 0.996
_diffrn_measured_fraction_theta_max 0.996
_diffrn_measurement_device_type 'area detector, Nonius Kappa ccd'
_diffrn_measurement_method '\f and \w scans'
_diffrn_radiation_monochromator graphite
_diffrn_radiation_source 'Nonius rotating anode'
_diffrn_radiation_type MoK\a
_diffrn_radiation_wavelength 0.71073
_diffrn_reflns_av_R_equivalents 0.0502
_diffrn_reflns_av_sigmaI/netI 0.0661
_diffrn_reflns_limit_h_max 15
_diffrn_reflns_limit_h_min -15
_diffrn_reflns_limit_k_max 17
_diffrn_reflns_limit_k_min -15
_diffrn_reflns_limit_l_max 11
_diffrn_reflns_limit_l_min -9
_diffrn_reflns_number 9719
_diffrn_reflns_theta_full 27.47
_diffrn_reflns_theta_max 27.47
_diffrn_reflns_theta_min 2.92
_exptl_absorpt_coefficient_mu 0.358
_exptl_absorpt_correction_T_max 0.8857
_exptl_absorpt_correction_T_min 0.8521
_exptl_absorpt_correction_type multi-scan
_exptl_absorpt_process_details 'SORTAV, R H Blessing, J. Appl. Cryst., 1997, 30, 421-426.'
_exptl_crystal_colour colourless
_exptl_crystal_density_diffrn 1.507
_exptl_crystal_density_method 'not measured'
_exptl_crystal_description block
_exptl_crystal_F_000 652
_exptl_crystal_size_max 0.28
_exptl_crystal_size_mid 0.20
_exptl_crystal_size_min 0.18
_refine_diff_density_max 0.224
_refine_diff_density_min -0.367
_refine_diff_density_rms 0.061
_refine_ls_abs_structure_details 'Flack H D (1983), Acta Cryst. A39, 876-881'
_refine_ls_abs_structure_Flack 0.00(3)
_refine_ls_extinction_method none
_refine_ls_goodness_of_fit_ref 1.015
_refine_ls_hydrogen_treatment mixed
_refine_ls_matrix_type full
_refine_ls_number_parameters 185
_refine_ls_number_reflns 3109
_refine_ls_number_restraints 2
_refine_ls_restrained_S_all 1.015
_refine_ls_R_factor_all 0.0601
_refine_ls_R_factor_gt 0.0408
_refine_ls_shift/su_max 0.000
_refine_ls_shift/su_mean 0.000
_refine_ls_structure_factor_coef Fsqd
_refine_ls_weighting_details 'w=1/[\s^2^(Fo^2^)+(0.0378P)^2^+0.00P] where P=(Fo^2^+2Fc^2^)/3'
_refine_ls_weighting_scheme calc
_refine_ls_wR_factor_gt 0.0820
_refine_ls_wR_factor_ref 0.0883
_reflns_number_gt 2506
_reflns_number_total 3109
_reflns_threshold_expression >2sigma(I)
_cod_data_source_file b210458j.txt
_cod_data_source_block d053
_cod_original_cell_volume 1364.7(3)
_cod_database_code 7012363

loop_
_symmetry_equiv_pos_as_xyz
'x, y, z'
'-x, -y, z'
'x+1/2, -y+1/2, -z'
'-x+1/2, y+1/2, -z'

loop_
_atom_site_label
_atom_site_type_symbol
_atom_site_fract_x
_atom_site_fract_y
_atom_site_fract_z
_atom_site_U_iso_or_equiv
_atom_site_adp_type
_atom_site_occupancy
_atom_site_calc_flag
_atom_site_refinement_flags
_atom_site_disorder_assembly
_atom_site_disorder_group
Sc1 Sc 0.0000 0.0000 -0.14894(6) 0.01757(14) Uani 1 d S . .
O1 O 0.00323(15) -0.07993(10) 0.07775(16) 0.0261(3) Uani 1 d . . .
O2 O 0.0000 0.0000 0.2955(2) 0.0582(8) Uani 1 d S . .
O3 O 0.12489(12) -0.00262(12) -0.34836(15) 0.0233(3) Uani 1 d . . .
O4 O 0.18719(13) 0.01091(13) -0.11712(15) 0.0253(3) Uani 1 d . . .
O5 O 0.30885(14) 0.01492(14) -0.30826(18) 0.0322(4) Uani 1 d . . .
O6 O 0.00620(17) -0.15251(11) -0.20393(17) 0.0260(4) Uani 1 d D . .
O7 O 0.63391(14) 0.74432(12) 0.41747(19) 0.0306(4) Uani 1 d . . .
O8 O 0.39932(14) 0.80669(12) 0.39996(17) 0.0262(4) Uani 1 d . . .
O9 O 0.37334(13) 0.79473(11) 0.07889(17) 0.0241(4) Uani 1 d . . .
O10 O 0.59571(13) 0.86791(11) 0.15627(18) 0.0257(4) Uani 1 d . . .
N1 N 0.0000 0.0000 0.1579(3) 0.0295(6) Uani 1 d S . .
N2 N 0.21051(16) 0.00798(15) -0.2617(2) 0.0225(4) Uani 1 d . . .
C1 C 0.5662(3) 0.77206(19) 0.5470(3) 0.0368(7) Uani 1 d . . .
H1A H 0.6172 0.7993 0.6274 0.0372(17) Uiso 1 calc R . .
H1B H 0.5283 0.7120 0.5890 0.0372(17) Uiso 1 calc R . .
C2 C 0.4762(2) 0.84798(19) 0.5086(3) 0.0359(7) Uani 1 d . . .
H2A H 0.4337 0.8672 0.6023 0.0372(17) Uiso 1 calc R . .
H2B H 0.5129 0.9084 0.4658 0.0372(17) Uiso 1 calc R . .
C3 C 0.3333(2) 0.87931(18) 0.3211(3) 0.0299(6) Uani 1 d . . .
H3A H 0.3822 0.9369 0.2934 0.0372(17) Uiso 1 calc R . .
H3B H 0.2700 0.9033 0.3871 0.0372(17) Uiso 1 calc R . .
C4 C 0.2857(2) 0.8315(2) 0.1793(3) 0.0321(6) Uani 1 d . . .
H4A H 0.2349 0.7757 0.2093 0.0372(17) Uiso 1 calc R . .
H4B H 0.2383 0.8808 0.1234 0.0372(17) Uiso 1 calc R . .
C5 C 0.4342(2) 0.86991(18) -0.0062(3) 0.0282(6) Uani 1 d . . .
H5A H 0.4168 0.9365 0.0366 0.0372(17) Uiso 1 calc R . .
H5B H 0.4092 0.8689 -0.1145 0.0372(17) Uiso 1 calc R . .
C6 C 0.5603(2) 0.85048(17) 0.0031(3) 0.0276(6) Uani 1 d . . .
H6A H 0.5769 0.7808 -0.0264 0.0372(17) Uiso 1 calc R . .
H6B H 0.6021 0.8953 -0.0676 0.0372(17) Uiso 1 calc R . .
C7 C 0.7059(2) 0.8280(2) 0.1930(3) 0.0348(7) Uani 1 d . . .
H7A H 0.7673 0.8724 0.1543 0.0372(17) Uiso 1 calc R . .
H7B H 0.7155 0.7617 0.1452 0.0372(17) Uiso 1 calc R . .
C8 C 0.7133(2) 0.8195(2) 0.3646(3) 0.0371(6) Uani 1 d . . .
H8A H 0.7925 0.8013 0.3950 0.0372(17) Uiso 1 calc R . .
H8B H 0.6943 0.8843 0.4122 0.0372(17) Uiso 1 calc R . .
H6X H 0.037(2) -0.179(2) -0.280(2) 0.0372(17) Uiso 1 d D . .
H6Y H -0.0431(19) -0.1877(18) -0.166(3) 0.0372(17) Uiso 1 d D . .

loop_
_atom_site_aniso_label
_atom_site_aniso_U_11
_atom_site_aniso_U_22
_atom_site_aniso_U_33
_atom_site_aniso_U_23
_atom_site_aniso_U_13
_atom_site_aniso_U_12
Sc1 0.0193(3) 0.0145(3) 0.0190(3) 0.000 0.000 0.0000(3)
O1 0.0340(9) 0.0214(8) 0.0229(8) 0.0012(5) 0.0008(10) 0.0015(9)
O2 0.105(3) 0.0516(17) 0.0175(12) 0.000 0.000 0.012(2)
O3 0.0243(8) 0.0250(8) 0.0206(7) 0.0007(9) -0.0013(6) -0.0019(8)
O4 0.0252(8) 0.0310(9) 0.0197(8) 0.0001(7) 0.0006(6) -0.0007(8)
O5 0.0233(9) 0.0392(11) 0.0342(9) 0.0009(8) 0.0073(7) -0.0013(8)
O6 0.0328(10) 0.0162(8) 0.0288(8) -0.0015(6) 0.0075(9) -0.0010(8)
O7 0.0312(10) 0.0243(9) 0.0365(10) 0.0011(7) -0.0080(8) 0.0002(8)
O8 0.0308(10) 0.0249(9) 0.0228(8) 0.0021(7) 0.0019(7) 0.0003(7)
O9 0.0256(9) 0.0200(9) 0.0268(9) 0.0024(6) -0.0034(7) -0.0010(7)
O10 0.0232(8) 0.0267(9) 0.0270(8) -0.0009(7) 0.0008(7) 0.0022(7)
N1 0.0337(15) 0.0324(15) 0.0223(13) 0.000 0.000 0.0028(16)
N2 0.0228(11) 0.0193(10) 0.0253(9) 0.0013(9) 0.0017(8) -0.0009(9)
C1 0.0529(18) 0.0344(15) 0.0232(13) 0.0015(10) -0.0116(12) -0.0002(13)
C2 0.051(2) 0.0344(14) 0.0221(12) -0.0053(10) -0.0014(12) 0.0052(12)
C3 0.0311(14) 0.0286(13) 0.0301(13) 0.0034(10) 0.0047(11) 0.0087(11)
C4 0.0222(14) 0.0323(15) 0.0418(16) 0.0055(12) -0.0021(12) 0.0017(11)
C5 0.0409(16) 0.0230(12) 0.0208(12) 0.0060(10) -0.0034(12) -0.0032(12)
C6 0.0375(16) 0.0241(13) 0.0211(12) 0.0000(10) 0.0076(12) -0.0010(11)
C7 0.0202(14) 0.0340(16) 0.0503(17) 0.0031(12) 0.0019(13) 0.0016(12)
C8 0.0253(14) 0.0307(14) 0.0553(17) 0.0016(13) -0.0099(12) -0.0035(11)

loop_
_atom_type_symbol
_atom_type_description
_atom_type_scat_dispersion_real
_atom_type_scat_dispersion_imag
_atom_type_scat_source
C C 0.0033 0.0016 'International Tables Vol C Tables 4.2.6.8 and 6.1.1.4'
H H 0.0000 0.0000 'International Tables Vol C Tables 4.2.6.8 and 6.1.1.4'
N N 0.0061 0.0033 'International Tables Vol C Tables 4.2.6.8 and 6.1.1.4'
O O 0.0106 0.0060 'International Tables Vol C Tables 4.2.6.8 and 6.1.1.4'
Sc Sc 0.2519 0.3716 'International Tables Vol C Tables 4.2.6.8 and 6.1.1.4'

loop_
_geom_angle_atom_site_label_1
_geom_angle_atom_site_label_2
_geom_angle_atom_site_label_3
_geom_angle
_geom_angle_site_symmetry_1
_geom_angle_site_symmetry_3
_geom_angle_publ_flag
O6 Sc1 O6 153.64(9) . 2 ?
O6 Sc1 O4 93.42(7) . . ?
O6 Sc1 O4 89.88(7) 2 . ?
O6 Sc1 O4 89.88(7) . 2 ?
O6 Sc1 O4 93.42(7) 2 2 ?
O4 Sc1 O4 165.49(8) . 2 ?
O6 Sc1 O1 131.67(6) . 2 ?
O6 Sc1 O1 74.69(5) 2 2 ?
O4 Sc1 O1 82.75(6) . 2 ?
O4 Sc1 O1 84.51(6) 2 2 ?
O6 Sc1 O1 74.69(5) . . ?
O6 Sc1 O1 131.67(6) 2 . ?
O4 Sc1 O1 84.51(6) . . ?
O4 Sc1 O1 82.75(6) 2 . ?
O1 Sc1 O1 56.98(7) 2 . ?
O6 Sc1 O3 82.07(6) . 2 ?
O6 Sc1 O3 77.75(6) 2 2 ?
O4 Sc1 O3 136.89(6) . 2 ?
O4 Sc1 O3 57.58(5) 2 2 ?
O1 Sc1 O3 131.04(6) 2 2 ?
O1 Sc1 O3 133.85(6) . 2 ?
O6 Sc1 O3 77.75(6) . . ?
O6 Sc1 O3 82.07(6) 2 . ?
O4 Sc1 O3 57.58(5) . . ?
O4 Sc1 O3 136.89(6) 2 . ?
O1 Sc1 O3 133.85(6) 2 . ?
O1 Sc1 O3 131.04(6) . . ?
O3 Sc1 O3 79.72(7) 2 . ?
O6 Sc1 N2 84.68(7) . 2 ?
O6 Sc1 N2 85.57(7) 2 2 ?
O4 Sc1 N2 165.32(6) . 2 ?
O4 Sc1 N2 29.17(5) 2 2 ?
O1 Sc1 N2 109.36(6) 2 2 ?
O1 Sc1 N2 108.89(6) . 2 ?
O3 Sc1 N2 28.43(5) 2 2 ?
O3 Sc1 N2 107.89(5) . 2 ?
O6 Sc1 N2 85.57(7) . . ?
O6 Sc1 N2 84.68(7) 2 . ?
O4 Sc1 N2 29.17(5) . . ?
O4 Sc1 N2 165.32(6) 2 . ?
O1 Sc1 N2 108.89(6) 2 . ?
O1 Sc1 N2 109.36(6) . . ?
O3 Sc1 N2 107.89(5) 2 . ?
O3 Sc1 N2 28.43(5) . . ?
N2 Sc1 N2 136.24(8) 2 . ?
O6 Sc1 N1 103.18(4) . . ?
O6 Sc1 N1 103.18(4) 2 . ?
O4 Sc1 N1 82.75(4) . . ?
O4 Sc1 N1 82.75(4) 2 . ?
O1 Sc1 N1 28.49(4) 2 . ?
O1 Sc1 N1 28.49(4) . . ?
O3 Sc1 N1 140.14(4) 2 . ?
O3 Sc1 N1 140.14(4) . . ?
N2 Sc1 N1 111.88(4) 2 . ?
N2 Sc1 N1 111.88(4) . . ?
N1 O1 Sc1 94.58(12) . . ?
N2 O3 Sc1 92.53(11) . . ?
N2 O4 Sc1 94.73(11) . . ?
Sc1 O6 H6X 127.6(19) . . ?
Sc1 O6 H6Y 116.7(19) . . ?
H6X O6 H6Y 112(3) . . ?
C1 O7 C8 115.07(19) . . ?
C2 O8 C3 113.40(18) . . ?
C4 O9 C5 115.08(18) . . ?
C6 O10 C7 114.27(19) . . ?
O2 N1 O1 123.07(11) . . ?
O2 N1 O1 123.07(11) . 2 ?
O1 N1 O1 113.9(2) . 2 ?
O2 N1 Sc1 180.0 . . ?
O1 N1 Sc1 56.93(11) . . ?
O1 N1 Sc1 56.93(11) 2 . ?
O5 N2 O3 123.49(17) . . ?
O5 N2 O4 121.40(17) . . ?
O3 N2 O4 115.11(16) . . ?
O5 N2 Sc1 176.87(15) . . ?
O3 N2 Sc1 59.05(10) . . ?
O4 N2 Sc1 56.11(9) . . ?
O7 C1 C2 112.7(2) . . ?
O7 C1 H1A 109.1 . . ?
C2 C1 H1A 109.1 . . ?
O7 C1 H1B 109.1 . . ?
C2 C1 H1B 109.1 . . ?
H1A C1 H1B 107.8 . . ?
O8 C2 C1 108.9(2) . . ?
O8 C2 H2A 109.9 . . ?
C1 C2 H2A 109.9 . . ?
O8 C2 H2B 109.9 . . ?
C1 C2 H2B 109.9 . . ?
H2A C2 H2B 108.3 . . ?
O8 C3 C4 107.8(2) . . ?
O8 C3 H3A 110.1 . . ?
C4 C3 H3A 110.1 . . ?
O8 C3 H3B 110.1 . . ?
C4 C3 H3B 110.1 . . ?
H3A C3 H3B 108.5 . . ?
O9 C4 C3 112.9(2) . . ?
O9 C4 H4A 109.0 . . ?
C3 C4 H4A 109.0 . . ?
O9 C4 H4B 109.0 . . ?
C3 C4 H4B 109.0 . . ?
H4A C4 H4B 107.8 . . ?
O9 C5 C6 109.5(2) . . ?
O9 C5 H5A 109.8 . . ?
C6 C5 H5A 109.8 . . ?
O9 C5 H5B 109.8 . . ?
C6 C5 H5B 109.8 . . ?
H5A C5 H5B 108.2 . . ?
O10 C6 C5 107.9(2) . . ?
O10 C6 H6A 110.1 . . ?
C5 C6 H6A 110.1 . . ?
O10 C6 H6B 110.1 . . ?
C5 C6 H6B 110.1 . . ?
H6A C6 H6B 108.4 . . ?
O10 C7 C8 107.7(2) . . ?
O10 C7 H7A 110.2 . . ?
C8 C7 H7A 110.2 . . ?
O10 C7 H7B 110.2 . . ?
C8 C7 H7B 110.2 . . ?
H7A C7 H7B 108.5 . . ?
O7 C8 C7 109.6(2) . . ?
O7 C8 H8A 109.8 . . ?
C7 C8 H8A 109.8 . . ?
O7 C8 H8B 109.8 . . ?
C7 C8 H8B 109.8 . . ?
H8A C8 H8B 108.2 . . ?

loop_
_geom_bond_atom_site_label_1
_geom_bond_atom_site_label_2
_geom_bond_distance
_geom_bond_site_symmetry_2
_geom_bond_publ_flag
Sc1 O6 2.1053(15) . ?
Sc1 O6 2.1053(15) 2 ?
Sc1 O4 2.2007(15) . ?
Sc1 O4 2.2007(15) 2 ?
Sc1 O1 2.2520(15) 2 ?
Sc1 O1 2.2520(15) . ?
Sc1 O3 2.2681(14) 2 ?
Sc1 O3 2.2681(14) . ?
Sc1 N2 2.6422(18) 2 ?
Sc1 N2 2.6422(18) . ?
Sc1 N1 2.679(2) . ?
O1 N1 1.2820(19) . ?
O2 N1 1.202(3) . ?
O3 N2 1.259(2) . ?
O4 N2 1.292(2) . ?
O5 N2 1.218(2) . ?
O6 H6X 0.838(16) . ?
O6 H6Y 0.813(16) . ?
O7 C1 1.428(3) . ?
O7 C8 1.444(3) . ?
O8 C2 1.417(3) . ?
O8 C3 1.419(3) . ?
O9 C4 1.433(3) . ?
O9 C5 1.440(3) . ?
O10 C6 1.419(3) . ?
O10 C7 1.426(3) . ?
N1 O1 1.2820(19) 2 ?
C1 C2 1.500(4) . ?
C1 H1A 0.9900 . ?
C1 H1B 0.9900 . ?
C2 H2A 0.9900 . ?
C2 H2B 0.9900 . ?
C3 C4 1.501(4) . ?
C3 H3A 0.9900 . ?
C3 H3B 0.9900 . ?
C4 H4A 0.9900 . ?
C4 H4B 0.9900 . ?
C5 C6 1.492(3) . ?
C5 H5A 0.9900 . ?
C5 H5B 0.9900 . ?
C6 H6A 0.9900 . ?
C6 H6B 0.9900 . ?
C7 C8 1.505(4) . ?
C7 H7A 0.9900 . ?
C7 H7B 0.9900 . ?
C8 H8A 0.9900 . ?
C8 H8B 0.9900 . ?

loop_
_geom_hbond_atom_site_label_D
_geom_hbond_atom_site_label_H
_geom_hbond_atom_site_label_A
_geom_hbond_distance_DH
_geom_hbond_distance_HA
_geom_hbond_distance_DA
_geom_hbond_angle_DHA
_geom_hbond_site_symmetry_A
O6 H6X O7 0.838(16) 1.862(17) 2.684(2) 167(3) 3_455
O6 H6Y O9 0.813(16) 1.896(18) 2.689(2) 165(3) 3_455

loop_
_geom_torsion_atom_site_label_1
_geom_torsion_atom_site_label_2
_geom_torsion_atom_site_label_3
_geom_torsion_atom_site_label_4
_geom_torsion
_geom_torsion_site_symmetry_1
_geom_torsion_site_symmetry_2
_geom_torsion_site_symmetry_3
_geom_torsion_site_symmetry_4
_geom_torsion_publ_flag
C8 O7 C1 C2 71.6(3) . . . . ?
C3 O8 C2 C1 -161.8(2) . . . . ?
O7 C1 C2 O8 62.1(3) . . . . ?
C2 O8 C3 C4 162.1(2) . . . . ?
C5 O9 C4 C3 -74.6(3) . . . . ?
O8 C3 C4 O9 -59.5(3) . . . . ?
C4 O9 C5 C6 133.3(2) . . . . ?
C7 O10 C6 C5 164.34(19) . . . . ?
O9 C5 C6 O10 -68.4(2) . . . . ?
C6 O10 C7 C8 -160.2(2) . . . . ?
C1 O7 C8 C7 -134.2(2) . . . . ?
O10 C7 C8 O7 67.6(3) . . . . ?
